data_7026842
loop_
_publ_author_name
'Blagg, Robin J.'
'Connelly, Neil G.'
'Haddow, Mairi F.'
'Hamilton, Alex'
'Lusi, Matteo'
'Orpen, A. Guy'
'Ridgway, Benjamin M.'

_publ_section_title
;
 Isomerism in rhodium(I) N,S-donor heteroscorpionates: ring substituent
 and ancillary ligand effects.
;
_journal_issue 48
_journal_name_full 'Dalton transactions (Cambridge, England : 2003)'
_journal_page_first 11616
_journal_page_last 11627
_journal_paper_doi 10.1039/c0dt00774a
_journal_volume 39
_journal_year 2010
_chemical_formula_moiety 'C19 H27 B N7 Rh S'
_chemical_formula_sum 'C19 H27 B N7 Rh S'
_chemical_formula_weight 499.26
_chemical_name_systematic
;
?
;
_space_group_IT_number 14
_symmetry_cell_setting monoclinic
_symmetry_space_group_name_Hall '-P 2yn'
_symmetry_space_group_name_H-M 'P 1 21/n 1'
_atom_sites_solution_hydrogens geom
_atom_sites_solution_primary direct
_atom_sites_solution_secondary difmap
_audit_creation_method SHELXL-97
_cell_angle_alpha 90.00
_cell_angle_beta 104.956(3)
_cell_angle_gamma 90.00
_cell_formula_units_Z 4
_cell_length_a 14.6346(6)
_cell_length_b 10.1088(4)
_cell_length_c 15.1537(6)
_cell_measurement_reflns_used 17942
_cell_measurement_temperature 100(2)
_cell_measurement_theta_max 32.9161
_cell_measurement_theta_min 2.6423
_cell_volume 2165.87(15)
_computing_cell_refinement
;
CrysAlis RED, Oxford Diffraction Ltd.,
Version 1.171.32.5 (release 08-05-2007 CrysAlis171 .NET)
(compiled May 8 2007,13:10:02)
;
_computing_data_collection
;
CrysAlis CCD, Oxford Diffraction Ltd.,
Version 1.171.32.5 (release 08-05-2007 CrysAlis171 .NET)
(compiled May 8 2007,13:10:02)
;
_computing_data_reduction
;
CrysAlis RED, Oxford Diffraction Ltd.,
Version 1.171.32.5 (release 08-05-2007 CrysAlis171 .NET)
(compiled May 8 2007,13:10:02)
;
_computing_molecular_graphics 'Bruker ShelXTL'
_computing_publication_material 'Bruekr ShelXTL'
_computing_structure_refinement 'SHELXL-97 (Sheldrick, 2008)'
_computing_structure_solution 'SHELXS-97 (Sheldrick, 2008)'
_diffrn_ambient_temperature 100(2)
_diffrn_measured_fraction_theta_full 0.999
_diffrn_measured_fraction_theta_max 0.953
_diffrn_measurement_device_type 'Oxford Diffraction Gemini'
_diffrn_measurement_method 'phi and omega scans'
_diffrn_radiation_monochromator graphite
_diffrn_radiation_source 'fine-focus sealed tube'
_diffrn_radiation_type MoK\a
_diffrn_radiation_wavelength 0.71073
_diffrn_reflns_av_R_equivalents 0.0927
_diffrn_reflns_av_sigmaI/netI 0.0782
_diffrn_reflns_limit_h_max 22
_diffrn_reflns_limit_h_min -22
_diffrn_reflns_limit_k_max 14
_diffrn_reflns_limit_k_min -15
_diffrn_reflns_limit_l_max 23
_diffrn_reflns_limit_l_min -22
_diffrn_reflns_number 59330
_diffrn_reflns_theta_full 27.50
_diffrn_reflns_theta_max 33.00
_diffrn_reflns_theta_min 2.65
_exptl_absorpt_coefficient_mu 0.905
_exptl_absorpt_correction_T_max 0.922
_exptl_absorpt_correction_T_min 0.685
_exptl_absorpt_correction_type multi-scan
_exptl_absorpt_process_details
;
CrysAlis RED, Oxford Diffraction Ltd.,
Version 1.171.32.5 (release 08-05-2007 CrysAlis171 .NET)
(compiled May 8 2007,13:10:02)
Empirical absorption correction using spherical harmonics,
implemented in SCALE3 ABSPACK scaling algorithm.
;
_exptl_crystal_colour yellow
_exptl_crystal_density_diffrn 1.531
_exptl_crystal_density_method 'not measured'
_exptl_crystal_description block
_exptl_crystal_F_000 1024
_exptl_crystal_size_max 0.2
_exptl_crystal_size_mid 0.16
_exptl_crystal_size_min 0.09
_refine_diff_density_max 1.480
_refine_diff_density_min -0.565
_refine_diff_density_rms 0.127
_refine_ls_extinction_method none
_refine_ls_goodness_of_fit_ref 0.961
_refine_ls_hydrogen_treatment constr
_refine_ls_matrix_type full
_refine_ls_number_parameters 264
_refine_ls_number_reflns 7787
_refine_ls_number_restraints 0
_refine_ls_restrained_S_all 0.961
_refine_ls_R_factor_all 0.0922
_refine_ls_R_factor_gt 0.0491
_refine_ls_shift/su_max 0.000
_refine_ls_shift/su_mean 0.000
_refine_ls_structure_factor_coef Fsqd
_refine_ls_weighting_details 'calc w=1/[\s^2^(Fo^2^)+(0.0648P)^2^+0.0000P] where P=(Fo^2^+2Fc^2^)/3'
_refine_ls_weighting_scheme calc
_refine_ls_wR_factor_gt 0.1062
_refine_ls_wR_factor_ref 0.1185
_reflns_number_gt 4702
_reflns_number_total 7787
_reflns_threshold_expression >2sigma(I)
_cod_data_source_file c0dt00774a.txt
_cod_data_source_block 8
_cod_original_sg_symbol_H-M P21/n
_cod_database_code 7026842

loop_
_symmetry_equiv_pos_as_xyz
'x, y, z'
'-x+1/2, y+1/2, -z+1/2'
'-x, -y, -z'
'x-1/2, -y-1/2, z-1/2'

loop_
_atom_site_label
_atom_site_type_symbol
_atom_site_fract_x
_atom_site_fract_y
_atom_site_fract_z
_atom_site_U_iso_or_equiv
_atom_site_adp_type
_atom_site_occupancy
_atom_site_symmetry_multiplicity
_atom_site_calc_flag
_atom_site_refinement_flags
Rh1 Rh 0.356653(14) -0.071783(19) 0.209424(13) 0.03843(8) Uani 1 1 d .
S1 S 0.72905(6) 0.00335(8) 0.41082(5) 0.0578(2) Uani 1 1 d .
B1 B 0.5725(2) -0.2004(3) 0.2808(2) 0.0436(7) Uani 1 1 d .
H1B H 0.6310 -0.2539 0.3056 0.052 Uiso 1 1 calc R
N1 N 0.51926(15) -0.1847(2) 0.35515(14) 0.0437(5) Uani 1 1 d .
N2 N 0.43629(15) -0.1179(2) 0.34058(14) 0.0418(5) Uani 1 1 d .
N3 N 0.50872(14) -0.2731(2) 0.19839(15) 0.0431(5) Uani 1 1 d .
N4 N 0.41547(14) -0.24054(19) 0.16328(13) 0.0383(4) Uani 1 1 d .
N5 N 0.60063(15) -0.06303(19) 0.25151(15) 0.0398(5) Uani 1 1 d .
N6 N 0.56036(17) -0.0101(2) 0.16519(15) 0.0490(5) Uani 1 1 d .
N7 N 0.65485(16) 0.1363(2) 0.25153(16) 0.0465(5) Uani 1 1 d .
C3 C 0.5474(2) -0.2213(3) 0.44220(19) 0.0605(8) Uani 1 1 d .
H3 H 0.6039 -0.2682 0.4692 0.073 Uiso 1 1 calc R
C4 C 0.4825(2) -0.1808(3) 0.48656(19) 0.0642(9) Uani 1 1 d .
H4 H 0.4841 -0.1947 0.5490 0.077 Uiso 1 1 calc R
C5 C 0.4141(2) -0.1157(3) 0.42194(18) 0.0524(7) Uani 1 1 d .
H5 H 0.3595 -0.0752 0.4327 0.063 Uiso 1 1 calc R
C6 C 0.5286(2) -0.3825(3) 0.1567(2) 0.0521(7) Uani 1 1 d .
H6 H 0.5887 -0.4244 0.1685 0.062 Uiso 1 1 calc R
C7 C 0.4482(2) -0.4241(2) 0.0944(2) 0.0532(7) Uani 1 1 d .
H7 H 0.4409 -0.4990 0.0554 0.064 Uiso 1 1 calc R
C8 C 0.3797(2) -0.3321(2) 0.10106(16) 0.0421(6) Uani 1 1 d .
H8 H 0.3158 -0.3345 0.0658 0.051 Uiso 1 1 calc R
C9 C 0.65953(18) 0.0247(3) 0.30520(18) 0.0419(6) Uani 1 1 d .
C10 C 0.5949(2) 0.1101(3) 0.1690(2) 0.0515(7) Uani 1 1 d .
C11 C 0.5723(3) 0.2034(3) 0.0897(2) 0.0779(10) Uani 1 1 d .
H11A H 0.5307 0.1594 0.0368 0.117 Uiso 1 1 calc R
H11B H 0.6309 0.2302 0.0749 0.117 Uiso 1 1 calc R
H11C H 0.5404 0.2818 0.1056 0.117 Uiso 1 1 calc R
C12 C 0.7005(2) 0.2612(3) 0.2826(2) 0.0606(8) Uani 1 1 d .
H12A H 0.7124 0.3092 0.2297 0.073 Uiso 1 1 calc R
H12B H 0.7624 0.2436 0.3262 0.073 Uiso 1 1 calc R
C13 C 0.6424(3) 0.3479(4) 0.3284(3) 0.0816(11) Uani 1 1 d .
H13A H 0.5797 0.3618 0.2868 0.122 Uiso 1 1 calc R
H13B H 0.6741 0.4333 0.3439 0.122 Uiso 1 1 calc R
H13C H 0.6356 0.3047 0.3843 0.122 Uiso 1 1 calc R
C14 C 0.3144(2) 0.0194(4) 0.0779(2) 0.0626(9) Uani 1 1 d .
H14 H 0.3510 -0.0106 0.0342 0.075 Uiso 1 1 calc R
C15 C 0.2454(2) -0.0689(3) 0.0883(2) 0.0597(9) Uani 1 1 d .
H15 H 0.2419 -0.1508 0.0506 0.072 Uiso 1 1 calc R
C16 C 0.1529(2) -0.0334(4) 0.1087(3) 0.0701(9) Uani 1 1 d .
H16A H 0.1222 -0.1153 0.1226 0.084 Uiso 1 1 calc R
H16B H 0.1106 0.0069 0.0535 0.084 Uiso 1 1 calc R
C17 C 0.1639(2) 0.0617(3) 0.1879(2) 0.0617(8) Uani 1 1 d .
H17A H 0.1137 0.0439 0.2194 0.074 Uiso 1 1 calc R
H17B H 0.1552 0.1533 0.1640 0.074 Uiso 1 1 calc R
C18 C 0.2596(2) 0.0508(3) 0.2563(2) 0.0551(7) Uani 1 1 d .
H18 H 0.2562 0.0310 0.3200 0.066 Uiso 1 1 calc R
C19 C 0.3391(2) 0.1230(3) 0.2514(2) 0.0580(8) Uani 1 1 d .
H19 H 0.3815 0.1450 0.3127 0.070 Uiso 1 1 calc R
C20 C 0.3451(3) 0.2203(3) 0.1797(3) 0.0736(10) Uani 1 1 d .
H20A H 0.4121 0.2448 0.1872 0.088 Uiso 1 1 calc R
H20B H 0.3103 0.3014 0.1881 0.088 Uiso 1 1 calc R
C21 C 0.3046(3) 0.1681(4) 0.0831(3) 0.0832(11) Uani 1 1 d .
H21A H 0.2369 0.1922 0.0623 0.100 Uiso 1 1 calc R
H21B H 0.3379 0.2106 0.0414 0.100 Uiso 1 1 calc R

loop_
_atom_site_aniso_label
_atom_site_aniso_U_11
_atom_site_aniso_U_22
_atom_site_aniso_U_33
_atom_site_aniso_U_23
_atom_site_aniso_U_13
_atom_site_aniso_U_12
Rh1 0.04182(13) 0.03504(12) 0.03503(12) -0.00505(8) 0.00375(8) 0.00630(8)
S1 0.0527(4) 0.0605(5) 0.0548(4) 0.0070(4) 0.0043(3) -0.0066(3)
B1 0.0355(14) 0.0368(14) 0.0549(18) 0.0125(13) 0.0051(13) 0.0034(12)
N1 0.0397(11) 0.0444(12) 0.0431(12) 0.0106(9) 0.0035(9) -0.0067(9)
N2 0.0450(12) 0.0416(11) 0.0375(11) 0.0000(9) 0.0084(9) -0.0076(10)
N3 0.0402(11) 0.0346(11) 0.0535(13) 0.0041(9) 0.0104(10) 0.0051(9)
N4 0.0401(11) 0.0351(10) 0.0390(11) 0.0016(8) 0.0091(9) 0.0040(8)
N5 0.0392(11) 0.0364(11) 0.0437(12) 0.0089(9) 0.0104(10) 0.0024(9)
N6 0.0554(14) 0.0461(13) 0.0440(12) 0.0127(10) 0.0101(11) 0.0021(11)
N7 0.0531(13) 0.0369(12) 0.0551(14) 0.0066(10) 0.0244(11) -0.0016(10)
C3 0.0507(16) 0.0695(19) 0.0504(17) 0.0241(15) -0.0065(14) -0.0191(15)
C4 0.0664(19) 0.084(2) 0.0363(14) 0.0111(15) 0.0030(14) -0.0265(17)
C5 0.0562(17) 0.0617(16) 0.0394(14) -0.0057(13) 0.0123(13) -0.0174(14)
C6 0.0556(17) 0.0369(13) 0.0706(19) 0.0057(13) 0.0286(15) 0.0110(13)
C7 0.071(2) 0.0371(14) 0.0553(17) -0.0035(12) 0.0232(16) 0.0076(13)
C8 0.0555(15) 0.0374(12) 0.0338(12) -0.0008(10) 0.0121(11) 0.0018(11)
C9 0.0382(13) 0.0399(13) 0.0527(16) 0.0050(11) 0.0208(12) 0.0002(11)
C10 0.0582(17) 0.0467(15) 0.0536(17) 0.0146(13) 0.0221(14) 0.0011(13)
C11 0.107(3) 0.064(2) 0.062(2) 0.0266(17) 0.023(2) -0.008(2)
C12 0.0674(19) 0.0486(16) 0.0692(19) 0.0061(15) 0.0238(16) -0.0126(14)
C13 0.111(3) 0.056(2) 0.086(3) -0.0045(19) 0.039(2) -0.003(2)
C14 0.071(2) 0.072(2) 0.0397(15) 0.0033(15) 0.0046(15) 0.0229(19)
C15 0.0577(18) 0.0622(19) 0.0463(16) -0.0205(14) -0.0101(14) 0.0261(15)
C16 0.0506(18) 0.072(2) 0.076(2) -0.0121(18) -0.0051(16) 0.0179(16)
C17 0.0531(18) 0.0550(18) 0.077(2) -0.0116(15) 0.0171(17) 0.0130(14)
C18 0.0608(18) 0.0519(16) 0.0510(17) -0.0127(13) 0.0117(14) 0.0130(14)
C19 0.0648(19) 0.0408(15) 0.0607(19) -0.0153(14) 0.0022(15) 0.0089(14)
C20 0.075(2) 0.0388(16) 0.101(3) -0.0014(17) 0.012(2) 0.0037(15)
C21 0.094(3) 0.076(2) 0.076(2) 0.030(2) 0.017(2) 0.024(2)

loop_
_atom_type_symbol
_atom_type_description
_atom_type_scat_dispersion_real
_atom_type_scat_dispersion_imag
_atom_type_scat_source
C C 0.0033 0.0016 'International Tables Vol C Tables 4.2.6.8 and 6.1.1.4'
H H 0.0000 0.0000 'International Tables Vol C Tables 4.2.6.8 and 6.1.1.4'
B B 0.0013 0.0007 'International Tables Vol C Tables 4.2.6.8 and 6.1.1.4'
N N 0.0061 0.0033 'International Tables Vol C Tables 4.2.6.8 and 6.1.1.4'
S S 0.1246 0.1234 'International Tables Vol C Tables 4.2.6.8 and 6.1.1.4'
Rh Rh -1.1178 0.9187 'International Tables Vol C Tables 4.2.6.8 and 6.1.1.4'

loop_
_geom_angle_atom_site_label_1
_geom_angle_atom_site_label_2
_geom_angle_atom_site_label_3
_geom_angle
N2 Rh1 C19 90.18(11)
N2 Rh1 N4 87.67(8)
C19 Rh1 N4 161.54(11)
N2 Rh1 C15 161.32(12)
C19 Rh1 C15 97.04(11)
N4 Rh1 C15 90.69(9)
N2 Rh1 C14 160.60(12)
C19 Rh1 C14 81.37(13)
N4 Rh1 C14 94.83(10)
C15 Rh1 C14 38.07(13)
N2 Rh1 C18 93.94(11)
C19 Rh1 C18 38.25(13)
N4 Rh1 C18 160.21(10)
C15 Rh1 C18 81.49(12)
C14 Rh1 C18 90.17(13)
N1 B1 N3 109.2(2)
N1 B1 N5 109.9(2)
N3 B1 N5 110.3(2)
N1 B1 H1B 109.2
N3 B1 H1B 109.2
N5 B1 H1B 109.2
C3 N1 N2 109.6(2)
C3 N1 B1 127.9(2)
N2 N1 B1 122.35(19)
C5 N2 N1 105.9(2)
C5 N2 Rh1 131.3(2)
N1 N2 Rh1 121.61(16)
C6 N3 N4 109.3(2)
C6 N3 B1 127.9(2)
N4 N3 B1 122.4(2)
C8 N4 N3 106.2(2)
C8 N4 Rh1 132.78(17)
N3 N4 Rh1 121.06(15)
C9 N5 N6 111.2(2)
C9 N5 B1 126.3(2)
N6 N5 B1 122.3(2)
C10 N6 N5 104.4(2)
C10 N7 C9 107.8(2)
C10 N7 C12 127.2(2)
C9 N7 C12 124.8(3)
N1 C3 C4 109.3(3)
N1 C3 H3 125.4
C4 C3 H3 125.4
C3 C4 C5 105.3(3)
C3 C4 H4 127.3
C5 C4 H4 127.3
N2 C5 C4 109.9(3)
N2 C5 H5 125.1
C4 C5 H5 125.1
N3 C6 C7 108.9(2)
N3 C6 H6 125.5
C7 C6 H6 125.5
C6 C7 C8 104.6(2)
C6 C7 H7 127.7
C8 C7 H7 127.7
N4 C8 C7 111.0(2)
N4 C8 H8 124.5
C7 C8 H8 124.5
N5 C9 N7 104.7(2)
N5 C9 S1 128.8(2)
N7 C9 S1 126.4(2)
N6 C10 N7 111.8(2)
N6 C10 C11 123.1(3)
N7 C10 C11 125.0(3)
C10 C11 H11A 109.5
C10 C11 H11B 109.5
H11A C11 H11B 109.5
C10 C11 H11C 109.5
H11A C11 H11C 109.5
H11B C11 H11C 109.5
N7 C12 C13 112.8(3)
N7 C12 H12A 109.0
C13 C12 H12A 109.0
N7 C12 H12B 109.0
C13 C12 H12B 109.0
H12A C12 H12B 107.8
C12 C13 H13A 109.5
C12 C13 H13B 109.5
H13A C13 H13B 109.5
C12 C13 H13C 109.5
H13A C13 H13C 109.5
H13B C13 H13C 109.5
C15 C14 C21 123.5(3)
C15 C14 Rh1 70.12(18)
C21 C14 Rh1 112.8(2)
C15 C14 H14 114.2
C21 C14 H14 114.2
Rh1 C14 H14 114.2
C14 C15 C16 126.1(3)
C14 C15 Rh1 71.81(17)
C16 C15 Rh1 110.9(2)
C14 C15 H15 113.5
C16 C15 H15 113.5
Rh1 C15 H15 113.5
C15 C16 C17 113.4(3)
C15 C16 H16A 108.9
C17 C16 H16A 108.9
C15 C16 H16B 108.9
C17 C16 H16B 108.9
H16A C16 H16B 107.7
C16 C17 C18 112.7(2)
C16 C17 H17A 109.0
C18 C17 H17A 109.0
C16 C17 H17B 109.0
C18 C17 H17B 109.0
H17A C17 H17B 107.8
C19 C18 C17 124.2(3)
C19 C18 Rh1 69.56(18)
C17 C18 Rh1 113.0(2)
C19 C18 H18 114.0
C17 C18 H18 114.0
Rh1 C18 H18 114.0
C18 C19 C20 126.5(3)
C18 C19 Rh1 72.20(17)
C20 C19 Rh1 111.3(2)
C18 C19 H19 113.2
C20 C19 H19 113.2
Rh1 C19 H19 113.2
C19 C20 C21 113.0(3)
C19 C20 H20A 109.0
C21 C20 H20A 109.0
C19 C20 H20B 109.0
C21 C20 H20B 109.0
H20A C20 H20B 107.8
C14 C21 C20 112.1(3)
C14 C21 H21A 109.2
C20 C21 H21A 109.2
C14 C21 H21B 109.2
C20 C21 H21B 109.2
H21A C21 H21B 107.9

loop_
_geom_bond_atom_site_label_1
_geom_bond_atom_site_label_2
_geom_bond_distance
Rh1 N2 2.081(2)
Rh1 C19 2.105(3)
Rh1 N4 2.1097(19)
Rh1 C15 2.116(3)
Rh1 C14 2.138(3)
Rh1 C18 2.139(3)
S1 C9 1.674(3)
B1 N1 1.535(4)
B1 N3 1.539(4)
B1 N5 1.546(3)
B1 H1B 1.0000
N1 C3 1.329(3)
N1 N2 1.357(3)
N2 C5 1.353(4)
N3 C6 1.343(3)
N3 N4 1.371(3)
N4 C8 1.329(3)
N5 C9 1.353(4)
N5 N6 1.395(3)
N6 C10 1.312(4)
N7 C10 1.356(4)
N7 C9 1.382(4)
N7 C12 1.449(4)
C3 C4 1.360(5)
C3 H3 0.9500
C4 C5 1.374(4)
C4 H4 0.9500
C5 H5 0.9500
C6 C7 1.371(4)
C6 H6 0.9500
C7 C8 1.389(4)
C7 H7 0.9500
C8 H8 0.9500
C10 C11 1.495(4)
C11 H11A 0.9800
C11 H11B 0.9800
C11 H11C 0.9800
C12 C13 1.509(5)
C12 H12A 0.9900
C12 H12B 0.9900
C13 H13A 0.9800
C13 H13B 0.9800
C13 H13C 0.9800
C14 C15 1.387(5)
C14 C21 1.514(5)
C14 H14 1.0000
C15 C16 1.508(5)
C15 H15 1.0000
C16 C17 1.513(4)
C16 H16A 0.9900
C16 H16B 0.9900
C17 C18 1.517(4)
C17 H17A 0.9900
C17 H17B 0.9900
C18 C19 1.391(5)
C18 H18 1.0000
C19 C20 1.485(5)
C19 H19 1.0000
C20 C21 1.525(5)
C20 H20A 0.9900
C20 H20B 0.9900
C21 H21A 0.9900
C21 H21B 0.9900

loop_
_geom_torsion_atom_site_label_1
_geom_torsion_atom_site_label_2
_geom_torsion_atom_site_label_3
_geom_torsion_atom_site_label_4
_geom_torsion
N3 B1 N1 C3 126.1(3)
N5 B1 N1 C3 -112.9(3)
N3 B1 N1 N2 -59.9(3)
N5 B1 N1 N2 61.2(3)
C3 N1 N2 C5 -0.4(3)
B1 N1 N2 C5 -175.5(2)
C3 N1 N2 Rh1 -169.31(17)
B1 N1 N2 Rh1 15.7(3)
C19 Rh1 N2 C5 60.6(3)
N4 Rh1 N2 C5 -137.8(3)
C15 Rh1 N2 C5 -52.5(4)
C14 Rh1 N2 C5 124.3(4)
C18 Rh1 N2 C5 22.5(3)
C19 Rh1 N2 N1 -133.7(2)
N4 Rh1 N2 N1 27.94(18)
C15 Rh1 N2 N1 113.2(3)
C14 Rh1 N2 N1 -70.0(4)
C18 Rh1 N2 N1 -171.81(19)
N1 B1 N3 C6 -126.4(3)
N5 B1 N3 C6 112.8(3)
N1 B1 N3 N4 45.5(3)
N5 B1 N3 N4 -75.3(3)
C6 N3 N4 C8 0.6(3)
B1 N3 N4 C8 -172.6(2)
C6 N3 N4 Rh1 -178.92(17)
B1 N3 N4 Rh1 7.8(3)
N2 Rh1 N4 C8 141.0(2)
C19 Rh1 N4 C8 -135.4(3)
C15 Rh1 N4 C8 -20.4(2)
C14 Rh1 N4 C8 -58.3(2)
C18 Rh1 N4 C8 45.8(4)
N2 Rh1 N4 N3 -39.58(18)
C19 Rh1 N4 N3 44.0(4)
C15 Rh1 N4 N3 159.0(2)
C14 Rh1 N4 N3 121.1(2)
C18 Rh1 N4 N3 -134.8(3)
N1 B1 N5 C9 62.9(3)
N3 B1 N5 C9 -176.7(2)
N1 B1 N5 N6 -111.8(3)
N3 B1 N5 N6 8.6(3)
C9 N5 N6 C10 -1.0(3)
B1 N5 N6 C10 174.4(2)
N2 N1 C3 C4 0.9(3)
B1 N1 C3 C4 175.6(3)
N1 C3 C4 C5 -1.0(3)
N1 N2 C5 C4 -0.2(3)
Rh1 N2 C5 C4 167.2(2)
C3 C4 C5 N2 0.7(3)
N4 N3 C6 C7 -0.7(3)
B1 N3 C6 C7 172.0(3)
N3 C6 C7 C8 0.5(3)
N3 N4 C8 C7 -0.3(3)
Rh1 N4 C8 C7 179.18(18)
C6 C7 C8 N4 -0.1(3)
N6 N5 C9 N7 1.0(3)
B1 N5 C9 N7 -174.2(2)
N6 N5 C9 S1 -175.45(19)
B1 N5 C9 S1 9.4(4)
C10 N7 C9 N5 -0.6(3)
C12 N7 C9 N5 174.7(3)
C10 N7 C9 S1 175.9(2)
C12 N7 C9 S1 -8.8(4)
N5 N6 C10 N7 0.6(3)
N5 N6 C10 C11 178.6(3)
C9 N7 C10 N6 0.0(3)
C12 N7 C10 N6 -175.1(3)
C9 N7 C10 C11 -178.0(3)
C12 N7 C10 C11 6.9(5)
C10 N7 C12 C13 89.6(4)
C9 N7 C12 C13 -84.7(4)
N2 Rh1 C14 C15 -178.3(3)
C19 Rh1 C14 C15 -113.3(2)
N4 Rh1 C14 C15 84.94(18)
C18 Rh1 C14 C15 -75.89(19)
N2 Rh1 C14 C21 -59.4(5)
C19 Rh1 C14 C21 5.7(3)
N4 Rh1 C14 C21 -156.1(3)
C15 Rh1 C14 C21 118.9(3)
C18 Rh1 C14 C21 43.0(3)
C21 C14 C15 C16 -1.8(5)
Rh1 C14 C15 C16 103.0(3)
C21 C14 C15 Rh1 -104.8(3)
N2 Rh1 C15 C14 178.3(3)
C19 Rh1 C15 C14 66.2(2)
N4 Rh1 C15 C14 -96.95(18)
C18 Rh1 C15 C14 101.3(2)
N2 Rh1 C15 C16 55.7(4)
C19 Rh1 C15 C16 -56.3(3)
N4 Rh1 C15 C16 140.5(3)
C14 Rh1 C15 C16 -122.5(3)
C18 Rh1 C15 C16 -21.2(3)
C14 C15 C16 C17 -49.4(5)
Rh1 C15 C16 C17 32.8(4)
C15 C16 C17 C18 -27.6(5)
C16 C17 C18 C19 89.5(4)
C16 C17 C18 Rh1 9.3(4)
N2 Rh1 C18 C19 85.27(19)
N4 Rh1 C18 C19 179.4(2)
C15 Rh1 C18 C19 -113.0(2)
C14 Rh1 C18 C19 -75.8(2)
N2 Rh1 C18 C17 -155.1(2)
C19 Rh1 C18 C17 119.6(3)
N4 Rh1 C18 C17 -61.0(4)
C15 Rh1 C18 C17 6.7(2)
C14 Rh1 C18 C17 43.9(3)
C17 C18 C19 C20 -0.8(5)
Rh1 C18 C19 C20 103.7(3)
C17 C18 C19 Rh1 -104.5(3)
N2 Rh1 C19 C18 -96.16(19)
N4 Rh1 C19 C18 -179.3(3)
C15 Rh1 C19 C18 66.6(2)
C14 Rh1 C19 C18 101.4(2)
N2 Rh1 C19 C20 140.8(2)
N4 Rh1 C19 C20 57.6(4)
C15 Rh1 C19 C20 -56.5(3)
C14 Rh1 C19 C20 -21.7(2)
C18 Rh1 C19 C20 -123.0(3)
C18 C19 C20 C21 -48.9(5)
Rh1 C19 C20 C21 34.2(4)
C15 C14 C21 C20 91.5(4)
Rh1 C14 C21 C20 10.9(4)
C19 C20 C21 C14 -29.5(5)
